data_2014002
loop_
_publ_author_name
'Kirsop, Peter'
'Storey, John M. D.'
'Harrison, William T. A.'

_publ_section_title
;
 1-Bromo-2,6-dihydroxybenzene containing <i>R</i>~4~^4^(8) rings and
 <i>C</i>(2) helices
;
_journal_issue 5
_journal_name_full 'Acta Crystallographica Section C'
_journal_page_first o353
_journal_page_last o355
_journal_paper_doi 10.1107/S0108270104006882
_journal_volume 60
_journal_year 2004
_chemical_formula_iupac 'C6 H5 Br O2'
_chemical_formula_moiety 'C6 H5 Br O2'
_chemical_formula_sum 'C6 H5 Br O2'
_chemical_formula_weight 189.01
_chemical_name_common 2-bromoresorcinol
_chemical_name_systematic
;
1-Bromo-2,6-dihydroxybenzene
;
_space_group_IT_number 88
_symmetry_cell_setting tetragonal
_symmetry_space_group_name_Hall '-I 4ad'
_symmetry_space_group_name_H-M 'I 41/a :2'
_atom_sites_solution_hydrogens 'difmap (O-H) and geom (C-H)'
_atom_sites_solution_primary direct
_atom_sites_solution_secondary difmap
_audit_creation_method SHELXL97
_cell_angle_alpha 90.00
_cell_angle_beta 90.00
_cell_angle_gamma 90.00
_cell_formula_units_Z 16
_cell_length_a 19.2497(10)
_cell_length_b 19.2497(10)
_cell_length_c 6.9209(4)
_cell_measurement_reflns_used 3773
_cell_measurement_temperature 293(2)
_cell_measurement_theta_max 29.57
_cell_measurement_theta_min 2.99
_cell_volume 2564.5(2)
_computing_cell_refinement 'SAINT (Bruker, 1999)'
_computing_data_collection 'SMART (Bruker, 1999)'
_computing_data_reduction SAINT
_computing_molecular_graphics 'ORTEP-3 (Farrugia, 1997)'
_computing_publication_material SHELXL97
_computing_structure_refinement 'SHELXL97 (Sheldrick, 1997)'
_computing_structure_solution 'SHELXS97 (Sheldrick, 1997)'
_diffrn_ambient_temperature 293(2)
_diffrn_measured_fraction_theta_full 0.998
_diffrn_measured_fraction_theta_max 0.998
_diffrn_measurement_device_type 'Bruker SMART1000 CCD area-detector'
_diffrn_measurement_method \w
_diffrn_radiation_monochromator graphite
_diffrn_radiation_source 'fine-focus sealed tube'
_diffrn_radiation_type MoK\a
_diffrn_radiation_wavelength 0.71073
_diffrn_reflns_av_R_equivalents 0.0413
_diffrn_reflns_av_sigmaI/netI 0.0289
_diffrn_reflns_limit_h_max 27
_diffrn_reflns_limit_h_min -23
_diffrn_reflns_limit_k_max 19
_diffrn_reflns_limit_k_min -27
_diffrn_reflns_limit_l_max 9
_diffrn_reflns_limit_l_min -9
_diffrn_reflns_number 10408
_diffrn_reflns_theta_full 30.00
_diffrn_reflns_theta_max 30.00
_diffrn_reflns_theta_min 2.12
_diffrn_standards_decay_% 0
_exptl_absorpt_coefficient_mu 6.324
_exptl_absorpt_correction_T_max 0.321
_exptl_absorpt_correction_T_min 0.118
_exptl_absorpt_correction_type multi-scan
_exptl_absorpt_process_details '(SADABS; Bruker, 1999)'
_exptl_crystal_colour colourless
_exptl_crystal_density_diffrn 1.958
_exptl_crystal_density_meas ?
_exptl_crystal_density_method 'not measured'
_exptl_crystal_description shard
_exptl_crystal_F_000 1472
_exptl_crystal_size_max 0.41
_exptl_crystal_size_mid 0.39
_exptl_crystal_size_min 0.18
_refine_diff_density_max 0.476
_refine_diff_density_min -0.429
_refine_ls_extinction_coef 0.00240(17)
_refine_ls_extinction_expression Fc^*^=kFc[1+0.001xFc^2^\l^3^/sin(2\q)]^-1/4^
_refine_ls_extinction_method 'SHELXL97 (Sheldrick, 1997)'
_refine_ls_goodness_of_fit_ref 0.967
_refine_ls_hydrogen_treatment constr
_refine_ls_matrix_type full
_refine_ls_number_parameters 83
_refine_ls_number_reflns 1869
_refine_ls_number_restraints 0
_refine_ls_restrained_S_all 0.967
_refine_ls_R_factor_all 0.0413
_refine_ls_R_factor_gt 0.0260
_refine_ls_shift/su_max 0.001
_refine_ls_shift/su_mean 0.000
_refine_ls_structure_factor_coef Fsqd
_refine_ls_weighting_details 'calc w = 1/[\s^2^(Fo^2^)+(0.0357P)^2^] where P=(Fo^2^+2Fc^2^)/3'
_refine_ls_weighting_scheme calc
_refine_ls_wR_factor_gt 0.0615
_refine_ls_wR_factor_ref 0.0644
_reflns_number_gt 1395
_reflns_number_total 1869
_reflns_threshold_expression I>2\s(I)
_cod_data_source_file gd1314.cif
_cod_data_source_block I
_cod_depositor_comments
;
The following automatic conversions were performed:

'_exptl_crystal_density_meas' value 'not measured' was changed to '?'
- the value is perceived as not measured.

Automatic conversion script
Id: cif_fix_values 3008 2015-01-20 13:52:24Z robertas 
;
_cod_original_sg_symbol_H-M 'I 41/a'
_cod_database_code 2014002
_cod_database_fobs_code 2014002

loop_
_symmetry_equiv_pos_as_xyz
'x, y, z'
'-x+1/2, -y, z+1/2'
'-y+3/4, x+1/4, z+1/4'
'y+3/4, -x+3/4, z+3/4'
'x+1/2, y+1/2, z+1/2'
'-x+1, -y+1/2, z+1'
'-y+5/4, x+3/4, z+3/4'
'y+5/4, -x+5/4, z+5/4'
'-x, -y, -z'
'x-1/2, y, -z-1/2'
'y-3/4, -x-1/4, -z-1/4'
'-y-3/4, x-3/4, -z-3/4'
'-x+1/2, -y+1/2, -z+1/2'
'x, y+1/2, -z'
'y-1/4, -x+1/4, -z+1/4'
'-y-1/4, x-1/4, -z-1/4'

loop_
_atom_site_label
_atom_site_fract_x
_atom_site_fract_y
_atom_site_fract_z
_atom_site_U_iso_or_equiv
_atom_site_adp_type
_atom_site_calc_flag
_atom_site_refinement_flags
_atom_site_occupancy
_atom_site_disorder_assembly
_atom_site_disorder_group
_atom_site_type_symbol
C1 0.33307(10) 0.33911(10) 0.6176(3) 0.0309(4) Uani d . 1 . . C
C2 0.36916(10) 0.27674(11) 0.5953(3) 0.0352(4) Uani d . 1 . . C
C3 0.37147(11) 0.22959(11) 0.7465(4) 0.0438(5) Uani d . 1 . . C
H3 0.3964 0.1884 0.7341 0.053 Uiso calc R 1 . . H
C4 0.33656(12) 0.24419(12) 0.9151(3) 0.0454(6) Uani d . 1 . . C
H4 0.3375 0.2121 1.0156 0.055 Uiso calc R 1 . . H
C5 0.29995(11) 0.30584(12) 0.9383(3) 0.0403(5) Uani d . 1 . . C
H5 0.2768 0.3151 1.0534 0.048 Uiso calc R 1 . . H
C6 0.29828(10) 0.35326(10) 0.7883(3) 0.0330(4) Uani d . 1 . . C
O1 0.40242(8) 0.26601(8) 0.4230(2) 0.0468(4) Uani d . 1 . . O
H1 0.4196 0.2255 0.4054 0.056 Uiso d R 1 . . H
O2 0.26280(8) 0.41440(8) 0.8179(2) 0.0422(4) Uani d . 1 . . O
H2 0.2508 0.4299 0.7034 0.051 Uiso d R 1 . . H
Br1 0.332289(12) 0.403689(11) 0.41277(3) 0.04201(10) Uani d . 1 . . Br

loop_
_atom_site_aniso_label
_atom_site_aniso_U_11
_atom_site_aniso_U_22
_atom_site_aniso_U_33
_atom_site_aniso_U_12
_atom_site_aniso_U_13
_atom_site_aniso_U_23
C1 0.0294(10) 0.0304(10) 0.0329(10) -0.0052(8) -0.0018(7) 0.0001(7)
C2 0.0311(10) 0.0325(11) 0.0421(12) -0.0029(8) 0.0028(9) -0.0038(9)
C3 0.0413(12) 0.0302(11) 0.0601(15) 0.0016(9) -0.0017(11) 0.0036(10)
C4 0.0510(14) 0.0400(13) 0.0452(13) -0.0033(11) -0.0059(11) 0.0114(10)
C5 0.0410(12) 0.0459(13) 0.0341(12) -0.0037(9) -0.0019(9) 0.0027(9)
C6 0.0301(10) 0.0327(10) 0.0361(11) -0.0004(8) -0.0025(8) -0.0031(8)
O1 0.0494(10) 0.0347(8) 0.0563(10) 0.0032(7) 0.0188(8) -0.0064(7)
O2 0.0489(9) 0.0423(9) 0.0354(9) 0.0117(7) 0.0029(7) -0.0023(6)
Br1 0.05029(16) 0.04044(15) 0.03530(14) 0.00434(10) 0.00310(9) 0.00424(9)

loop_
_atom_type_symbol
_atom_type_description
_atom_type_scat_dispersion_real
_atom_type_scat_dispersion_imag
_atom_type_scat_source
C C 0.0033 0.0016 'International Tables Vol C Tables 4.2.6.8 and 6.1.1.4'
H H 0.0000 0.0000 'International Tables Vol C Tables 4.2.6.8 and 6.1.1.4'
O O 0.0106 0.0060 'International Tables Vol C Tables 4.2.6.8 and 6.1.1.4'
Br Br -0.2901 2.4595 'International Tables Vol C Tables 4.2.6.8 and 6.1.1.4'

loop_
_geom_angle_atom_site_label_1
_geom_angle_atom_site_label_2
_geom_angle_atom_site_label_3
_geom_angle
C6 C1 C2 120.28(19)
C6 C1 Br1 120.51(15)
C2 C1 Br1 119.21(15)
O1 C2 C3 122.9(2)
O1 C2 C1 117.31(19)
C3 C2 C1 119.7(2)
C4 C3 C2 119.4(2)
C4 C3 H3 120.3
C2 C3 H3 120.3
C3 C4 C5 121.4(2)
C3 C4 H4 119.3
C5 C4 H4 119.3
C6 C5 C4 119.3(2)
C6 C5 H5 120.4
C4 C5 H5 120.4
O2 C6 C5 117.64(19)
O2 C6 C1 122.38(18)
C5 C6 C1 119.95(19)
C2 O1 H1 116.2
C6 O2 H2 106.7

loop_
_geom_bond_atom_site_label_1
_geom_bond_atom_site_label_2
_geom_bond_site_symmetry_2
_geom_bond_distance
_geom_bond_publ_flag
C1 C6 . 1.385(3) ?
C1 C2 . 1.396(3) ?
C1 Br1 . 1.885(2) ?
C2 O1 . 1.369(3) ?
C2 C3 . 1.386(3) ?
C3 C4 . 1.376(3) ?
C3 H3 . 0.9300 ?
C4 C5 . 1.389(3) ?
C4 H4 . 0.9300 ?
C5 C6 . 1.383(3) ?
C5 H5 . 0.9300 ?
C6 O2 . 1.376(2) ?
O1 H1 . 0.8558 ?
O2 H2 . 0.8779 ?

loop_
_geom_hbond_atom_site_label_D
_geom_hbond_atom_site_label_H
_geom_hbond_atom_site_label_A
_geom_hbond_site_symmetry_A
_geom_hbond_distance_DH
_geom_hbond_distance_HA
_geom_hbond_distance_DA
_geom_hbond_angle_DHA
_geom_hbond_publ_flag
O1 H1 O1 16_656 0.86 1.95 2.773(2) 160 yes
O1 H1 Br1 16_656 0.86 3.13 3.7451(16) 131 yes
O2 H2 O2 4_454 0.88 2.20 2.9233(17) 139 yes
O2 H2 Br1 . 0.88 2.60 3.1137(15) 118 yes

loop_
_cod_related_entry_id
_cod_related_entry_database
_cod_related_entry_code
1 ChemSpider 525762
